data_7013487
loop_
_publ_author_name
'Gibson, Vernon C.'
'Newton, Claire'
'Redshaw, Carl'
'Solan, Gregory A.'
'White, Andrew J. P.'
'Williams, David J.'

_publ_section_title
;
 Low valent chromium complexes bearing N,O-chelating pyridyl-enolate
 ligands [OC(Bu^t^)(=2-CHN~5~H~3~Me-x)]^-^ (x = 3-6)
;
_journal_coden_ASTM DTARAF
_journal_issue 24
_journal_name_full 'Dalton Transactions'
_journal_page_first 4612
_journal_page_last 4617
_journal_paper_doi 10.1039/b308881m
_journal_year 2003
_chemical_formula_sum 'C40 H53 Cl2 Cr2 N5 O2'
_chemical_formula_weight 810.77
_space_group_IT_number 14
_symmetry_cell_setting monoclinic
_symmetry_space_group_name_Hall '-P 2ybc'
_symmetry_space_group_name_H-M 'P 1 21/c 1'
_atom_sites_solution_hydrogens geom
_atom_sites_solution_primary direct
_atom_sites_solution_secondary difmap
_audit_creation_method SHELXL
_cell_angle_alpha 90.00
_cell_angle_beta 92.896(15)
_cell_angle_gamma 90.00
_cell_formula_units_Z 4
_cell_length_a 16.147(2)
_cell_length_b 11.9358(15)
_cell_length_c 21.325(4)
_cell_measurement_reflns_used 29
_cell_measurement_temperature 293(2)
_cell_measurement_theta_max 12.49
_cell_measurement_theta_min 4.69
_cell_volume 4104.7(11)
_computing_cell_refinement 'Siemens XSCANS'
_computing_data_collection 'Siemens XSCANS'
_computing_data_reduction 'Siemens SHELXTL'
_computing_molecular_graphics 'Siemens SHELXTL'
_computing_publication_material 'Siemens SHELXTL'
_computing_structure_refinement 'SHELXL-93 (Sheldrick, 1993)'
_computing_structure_solution 'SHELXS-86 (Sheldrick, 1990)'
_diffrn_ambient_temperature 293(2)
_diffrn_measurement_device 'Siemens P4'
_diffrn_measurement_method '\w scans'
_diffrn_radiation_monochromator graphite
_diffrn_radiation_source 'fine-focus sealed tube'
_diffrn_radiation_type MoK\a
_diffrn_radiation_wavelength 0.71073
_diffrn_reflns_av_R_equivalents 0.0701
_diffrn_reflns_av_sigmaI/netI 0.1155
_diffrn_reflns_limit_h_max 19
_diffrn_reflns_limit_h_min 0
_diffrn_reflns_limit_k_max 14
_diffrn_reflns_limit_k_min 0
_diffrn_reflns_limit_l_max 25
_diffrn_reflns_limit_l_min -25
_diffrn_reflns_number 7419
_diffrn_reflns_theta_max 25.00
_diffrn_reflns_theta_min 1.91
_diffrn_standards_decay_% 38.79
_diffrn_standards_interval_count 97
_diffrn_standards_number 3
_exptl_absorpt_coefficient_mu 0.699
_exptl_absorpt_correction_type none
_exptl_crystal_colour 'Blue/green dichroic'
_exptl_crystal_density_diffrn 1.312
_exptl_crystal_description blocks
_exptl_crystal_F_000 1704
_exptl_crystal_size_max 0.93
_exptl_crystal_size_mid 0.73
_exptl_crystal_size_min 0.67
_refine_diff_density_max 0.357
_refine_diff_density_min -0.339
_refine_diff_density_rms 0.070
_refine_ls_extinction_method none
_refine_ls_goodness_of_fit_all 0.991
_refine_ls_goodness_of_fit_obs 1.109
_refine_ls_matrix_type full
_refine_ls_number_parameters 460
_refine_ls_number_reflns 6138
_refine_ls_number_restraints 0
_refine_ls_restrained_S_all 1.023
_refine_ls_restrained_S_obs 1.109
_refine_ls_R_factor_all 0.1366
_refine_ls_R_factor_obs 0.0620
_refine_ls_shift/esd_max 0.000
_refine_ls_shift/esd_mean 0.000
_refine_ls_structure_factor_coef Fsqd
_refine_ls_weighting_details 'w=1/[\s^2^(Fo^2^)+(0.0486P)^2^+0.0000P] where P=(Fo^2^+2Fc^2^)/3'
_refine_ls_weighting_scheme calc
_refine_ls_wR_factor_all 0.1488
_refine_ls_wR_factor_obs 0.1164
_reflns_number_observed 3907
_reflns_number_total 7147
_reflns_observed_criterion >2sigma(I)
_cod_data_source_file b308881m.txt
_cod_data_source_block Compound_7
_cod_depositor_comments
;
The following automatic conversions were performed:
'_symmetry_cell_setting' value 'Monoclinic' changed to 'monoclinic'
according to '/home/saulius/struct/CIF-dictionaries/cif_core.dic'
dictionary named 'cif_core.dic' version 2.4.1 from 2010-06-29.

Automatic conversion script
Id: cif_fix_enum 1527 2010-12-29 10:47:43Z saulius 

The following automatic conversions were performed:

'_refine_ls_weighting_scheme' value 'calc
w=1/[\s^2^(Fo^2^)+(0.0486P)^2^+0.0000P] where P=(Fo^2^+2Fc^2^)/3' was
changed to 'calc'. New tag '_refine_ls_weighting_details' was
created. The value of the new tag was set to
'w=1/[\s^2^(Fo^2^)+(0.0486P)^2^+0.0000P] where P=(Fo^2^+2Fc^2^)/3'.

Automatic conversion script
Id: cif_fix_values 3143 2015-03-26 13:38:13Z robertas 
;
_cod_original_sg_symbol_H-M P2(1)/c
_cod_original_formula_sum 'C40 H53 N5 O2 Cl2 Cr2'
_cod_database_code 7013487

loop_
_symmetry_equiv_pos_as_xyz
'x, y, z'
'-x, y+1/2, -z+1/2'
'-x, -y, -z'
'x, -y-1/2, z-1/2'

loop_
_atom_site_aniso_label
_atom_site_aniso_U_11
_atom_site_aniso_U_22
_atom_site_aniso_U_33
_atom_site_aniso_U_23
_atom_site_aniso_U_13
_atom_site_aniso_U_12
Cr1 0.0271(5) 0.0288(4) 0.0360(4) 0.0040(3) -0.0049(4) -0.0021(4)
Cr2 0.0385(6) 0.0262(4) 0.0439(5) 0.0010(3) -0.0101(4) 0.0048(4)
Cl1 0.0433(10) 0.0661(9) 0.0530(8) -0.0121(7) 0.0008(7) 0.0101(8)
Cl2 0.0728(12) 0.0297(6) 0.0676(10) -0.0036(6) -0.0180(9) 0.0022(7)
O1 0.026(2) 0.036(2) 0.036(2) -0.0006(14) -0.009(2) 0.004(2)
O2 0.025(2) 0.0243(15) 0.037(2) 0.0011(13) -0.002(2) 0.0000(15)
N1 0.026(3) 0.038(2) 0.045(2) 0.003(2) -0.005(2) -0.007(2)
N2 0.058(4) 0.040(2) 0.047(3) 0.003(2) -0.014(3) 0.017(3)
N3 0.038(3) 0.029(2) 0.036(2) 0.005(2) 0.001(2) 0.003(2)
N4 0.046(3) 0.032(2) 0.048(3) -0.005(2) -0.007(2) -0.006(2)
C1 0.039(4) 0.035(3) 0.053(3) 0.002(2) 0.004(3) -0.007(3)
C2 0.061(5) 0.041(3) 0.066(4) -0.008(3) 0.004(4) -0.009(3)
C3 0.061(5) 0.047(3) 0.069(4) -0.004(3) -0.002(4) -0.021(4)
C4 0.037(4) 0.064(4) 0.069(4) 0.003(3) -0.003(3) -0.012(3)
C5 0.029(3) 0.049(3) 0.054(3) 0.004(3) 0.001(3) -0.007(3)
C6 0.024(3) 0.056(3) 0.056(3) -0.004(3) 0.001(3) 0.001(3)
C7 0.031(3) 0.040(3) 0.050(3) -0.001(2) -0.005(3) 0.007(3)
C8 0.037(4) 0.051(3) 0.063(4) -0.002(3) -0.014(3) 0.017(3)
C9 0.047(4) 0.058(4) 0.054(4) -0.003(3) -0.014(3) 0.018(3)
C10 0.062(5) 0.071(5) 0.088(5) 0.005(4) -0.019(4) 0.033(4)
C11 0.110(9) 0.067(5) 0.106(7) 0.025(5) -0.040(7) 0.032(6)
C12 0.104(8) 0.063(5) 0.081(5) 0.023(4) -0.025(5) 0.020(5)
C13 0.086(6) 0.043(3) 0.049(3) 0.012(3) -0.017(4) 0.008(4)
C14 0.045(4) 0.036(3) 0.085(4) -0.002(3) -0.005(3) 0.000(3)
C15 0.096(7) 0.051(4) 0.068(4) 0.026(3) 0.001(4) 0.001(4)
C16 0.043(4) 0.059(4) 0.047(3) -0.005(3) -0.016(3) 0.006(3)
C17 0.066(5) 0.054(3) 0.044(3) -0.010(3) -0.001(3) -0.003(4)
C18 0.049(5) 0.107(6) 0.075(5) -0.021(5) -0.028(4) -0.002(5)
C19 0.085(6) 0.063(4) 0.041(3) 0.003(3) -0.016(4) 0.008(4)
C21 0.059(4) 0.037(3) 0.037(3) 0.002(2) 0.005(3) -0.003(3)
C22 0.090(6) 0.059(4) 0.034(3) 0.016(3) 0.006(4) -0.002(4)
C23 0.080(6) 0.051(3) 0.046(4) 0.009(3) -0.018(4) 0.002(4)
C24 0.044(4) 0.036(3) 0.051(3) 0.008(2) -0.019(3) 0.005(3)
C25 0.041(4) 0.022(2) 0.036(3) 0.006(2) -0.007(2) 0.001(2)
C26 0.026(3) 0.034(2) 0.046(3) -0.007(2) -0.005(2) 0.002(3)
C27 0.028(3) 0.028(2) 0.031(2) -0.001(2) -0.002(2) -0.003(2)
C28 0.036(3) 0.033(2) 0.036(3) -0.003(2) 0.006(2) -0.008(2)
C29 0.040(3) 0.025(2) 0.038(3) -0.003(2) -0.006(3) -0.003(2)
C30 0.043(4) 0.035(3) 0.045(3) -0.004(2) 0.001(3) 0.001(3)
C31 0.054(4) 0.049(3) 0.048(3) -0.009(3) 0.007(3) 0.004(3)
C32 0.079(5) 0.050(3) 0.038(3) -0.002(3) -0.010(3) 0.001(4)
C33 0.058(4) 0.037(3) 0.045(3) -0.002(2) -0.009(3) 0.002(3)
C34 0.062(5) 0.070(4) 0.058(4) 0.008(3) 0.019(4) -0.010(4)
C35 0.072(5) 0.067(4) 0.066(4) -0.003(4) -0.032(4) 0.004(4)
C36 0.032(3) 0.042(3) 0.033(2) -0.005(2) -0.003(2) -0.002(3)
C37 0.057(4) 0.054(3) 0.037(3) -0.015(3) -0.001(3) -0.009(3)
C38 0.107(7) 0.056(4) 0.040(3) 0.010(3) 0.007(4) -0.009(4)
C39 0.044(4) 0.102(5) 0.044(3) -0.019(4) 0.014(3) -0.001(4)
N40 0.249(17) 0.086(7) 0.226(14) 0.013(8) 0.078(13) -0.007(9)
C41 0.102(8) 0.072(5) 0.101(7) 0.013(5) 0.015(6) 0.003(6)
C42 0.140(11) 0.097(7) 0.125(9) 0.028(6) 0.004(8) -0.029(8)

loop_
_atom_site_label
_atom_site_type_symbol
_atom_site_fract_x
_atom_site_fract_y
_atom_site_fract_z
_atom_site_U_iso_or_equiv
_atom_site_thermal_displace_type
_atom_site_occupancy
_atom_site_calc_flag
_atom_site_refinement_flags
_atom_site_disorder_group
Cr1 Cr 0.75021(6) 0.14614(6) 0.24426(4) 0.0309(2) Uani 1 d . .
Cr2 Cr 0.74328(6) 0.37329(7) 0.19362(4) 0.0366(2) Uani 1 d . .
Cl1 Cl 0.67355(11) 0.31996(14) 0.30895(7) 0.0542(4) Uani 1 d . .
Cl2 Cl 0.80349(12) 0.54255(11) 0.23075(8) 0.0574(5) Uani 1 d . .
O1 O 0.6914(2) 0.2226(3) 0.1705(2) 0.0335(8) Uani 1 d . .
O2 O 0.8321(2) 0.2644(3) 0.2271(2) 0.0288(8) Uani 1 d . .
N1 N 0.6779(3) -0.0046(4) 0.2283(2) 0.0366(11) Uani 1 d . .
N2 N 0.6553(4) 0.4581(4) 0.1296(2) 0.0487(14) Uani 1 d . .
N3 N 0.8269(3) 0.1043(3) 0.3253(2) 0.0347(10) Uani 1 d . .
N4 N 1.0428(3) 0.3552(4) 0.3525(2) 0.0424(11) Uani 1 d . .
C1 C 0.7080(4) -0.1110(4) 0.2321(3) 0.0422(14) Uani 1 d . .
C2 C 0.6587(5) -0.2040(5) 0.2169(3) 0.056(2) Uani 1 d . .
H2A H 0.6809(5) -0.2759(5) 0.2188(3) 0.067 Uiso 1 calc R .
C3 C 0.5762(5) -0.1869(5) 0.1988(3) 0.059(2) Uani 1 d . .
H3A H 0.5417(5) -0.2477(5) 0.1895(3) 0.071 Uiso 1 calc R .
C4 C 0.5456(4) -0.0813(6) 0.1948(3) 0.057(2) Uani 1 d . .
H4A H 0.4901(4) -0.0694(6) 0.1831(3) 0.068 Uiso 1 calc R .
C5 C 0.5978(4) 0.0095(5) 0.2082(3) 0.0440(14) Uani 1 d . .
C6 C 0.5662(4) 0.1282(5) 0.2015(3) 0.0454(14) Uani 1 d . .
H6A H 0.5727(4) 0.1636(5) 0.2424(3) 0.054 Uiso 1 calc R .
H6B H 0.5071(4) 0.1244(5) 0.1908(3) 0.054 Uiso 1 calc R .
C7 C 0.6058(4) 0.2073(5) 0.1529(3) 0.0406(13) Uani 1 d . .
C8 C 0.5573(4) 0.3176(5) 0.1659(3) 0.051(2) Uani 1 d . .
H8A H 0.4988(4) 0.3017(5) 0.1579(3) 0.061 Uiso 1 calc R .
H8B H 0.5653(4) 0.3337(5) 0.2104(3) 0.061 Uiso 1 calc R .
C9 C 0.5760(5) 0.4235(6) 0.1312(3) 0.054(2) Uani 1 d . .
C10 C 0.5106(5) 0.4827(7) 0.1027(4) 0.074(2) Uani 1 d . .
H10A H 0.4562(5) 0.4581(7) 0.1050(4) 0.089 Uiso 1 calc R .
C11 C 0.5291(7) 0.5803(7) 0.0704(5) 0.096(3) Uani 1 d . .
H11A H 0.4865(7) 0.6256(7) 0.0539(5) 0.115 Uiso 1 calc R .
C12 C 0.6092(7) 0.6090(7) 0.0631(4) 0.084(3) Uani 1 d . .
H12A H 0.6213(7) 0.6696(7) 0.0377(4) 0.101 Uiso 1 calc R .
C13 C 0.6733(5) 0.5492(5) 0.0931(3) 0.060(2) Uani 1 d . .
C14 C 0.7963(4) -0.1293(5) 0.2523(3) 0.056(2) Uani 1 d . .
H14A H 0.8086(4) -0.2080(5) 0.2512(3) 0.083 Uiso 1 d R .
H14B H 0.8064(4) -0.1016(5) 0.2942(3) 0.083 Uiso 1 d R .
H14C H 0.8312(4) -0.0902(5) 0.2244(3) 0.083 Uiso 1 d R .
C15 C 0.7601(5) 0.5791(6) 0.0822(3) 0.072(2) Uani 1 d . .
H15A H 0.7785(5) 0.6359(6) 0.1116(3) 0.108 Uiso 1 d R .
H15B H 0.7637(5) 0.6068(6) 0.0402(3) 0.108 Uiso 1 d R .
H15C H 0.7945(5) 0.5139(6) 0.0878(3) 0.108 Uiso 1 d R .
C16 C 0.5985(4) 0.1656(5) 0.0825(3) 0.050(2) Uani 1 d . .
C17 C 0.6451(5) 0.0557(5) 0.0740(3) 0.055(2) Uani 1 d . .
H17A H 0.6231(5) -0.0007(5) 0.1006(3) 0.082 Uiso 1 calc R .
H17B H 0.7029(5) 0.0666(5) 0.0852(3) 0.082 Uiso 1 calc R .
H17C H 0.6387(5) 0.0322(5) 0.0310(3) 0.082 Uiso 1 calc R .
C18 C 0.5079(5) 0.1486(8) 0.0603(4) 0.078(2) Uani 1 d . .
H18A H 0.4823(5) 0.0962(8) 0.0876(4) 0.117 Uiso 1 calc R .
H18B H 0.5052(5) 0.1199(8) 0.0182(4) 0.117 Uiso 1 calc R .
H18C H 0.4791(5) 0.2189(8) 0.0613(4) 0.117 Uiso 1 calc R .
C19 C 0.6377(5) 0.2488(6) 0.0388(3) 0.064(2) Uani 1 d . .
H19A H 0.6948(5) 0.2602(6) 0.0522(3) 0.096 Uiso 1 calc R .
H19B H 0.6086(5) 0.3188(6) 0.0398(3) 0.096 Uiso 1 calc R .
H19C H 0.6347(5) 0.2198(6) -0.0033(3) 0.096 Uiso 1 calc R .
C21 C 0.7978(4) 0.0840(5) 0.3823(3) 0.0440(14) Uani 1 d . .
C22 C 0.8513(5) 0.0772(6) 0.4353(3) 0.061(2) Uani 1 d . .
H22A H 0.8302(5) 0.0653(6) 0.4745(3) 0.073 Uiso 1 calc R .
C23 C 0.9357(5) 0.0880(5) 0.4297(3) 0.059(2) Uani 1 d . .
H23A H 0.9720(5) 0.0820(5) 0.4648(3) 0.071 Uiso 1 calc R .
C24 C 0.9649(4) 0.1077(4) 0.3722(3) 0.0442(15) Uani 1 d . .
H24A H 1.0216(4) 0.1155(4) 0.3676(3) 0.053 Uiso 1 calc R .
C25 C 0.9097(4) 0.1163(4) 0.3200(2) 0.0337(12) Uani 1 d . .
C26 C 0.9425(3) 0.1359(4) 0.2562(2) 0.0356(12) Uani 1 d . .
H26A H 0.9240(3) 0.0745(4) 0.2292(2) 0.043 Uiso 1 calc R .
H26B H 1.0026(3) 0.1321(4) 0.2603(2) 0.043 Uiso 1 calc R .
C27 C 0.9182(3) 0.2482(4) 0.2220(2) 0.0294(11) Uani 1 d . .
C28 C 0.9670(4) 0.3465(4) 0.2521(2) 0.0347(12) Uani 1 d . .
H28A H 1.0242(4) 0.3402(4) 0.2405(2) 0.042 Uiso 1 calc R .
H28B H 0.9450(4) 0.4153(4) 0.2338(2) 0.042 Uiso 1 calc R .
C29 C 0.9671(4) 0.3574(4) 0.3226(2) 0.0346(12) Uani 1 d . .
C30 C 0.8950(4) 0.3727(4) 0.3547(3) 0.0408(13) Uani 1 d . .
H30A H 0.8438(4) 0.3776(4) 0.3329(3) 0.049 Uiso 1 calc R .
C31 C 0.9008(4) 0.3805(5) 0.4197(3) 0.050(2) Uani 1 d . .
H31A H 0.8534(4) 0.3878(5) 0.4424(3) 0.060 Uiso 1 calc R .
C32 C 0.9786(5) 0.3772(5) 0.4498(3) 0.056(2) Uani 1 d . .
H32A H 0.9841(5) 0.3824(5) 0.4934(3) 0.067 Uiso 1 calc R .
C33 C 1.0473(4) 0.3662(5) 0.4155(3) 0.0471(15) Uani 1 d . .
C34 C 0.7063(5) 0.0675(6) 0.3865(3) 0.063(2) Uani 1 d . .
H34A H 0.6941(5) 0.0514(6) 0.4292(3) 0.094 Uiso 1 d R .
H34B H 0.6884(5) 0.0061(6) 0.3601(3) 0.094 Uiso 1 d R .
H34C H 0.6777(5) 0.1345(6) 0.3730(3) 0.094 Uiso 1 d R .
C35 C 1.1327(5) 0.3630(6) 0.4465(3) 0.069(2) Uani 1 d . .
H35A H 1.1381(5) 0.2979(6) 0.4728(3) 0.104 Uiso 1 d R .
H35B H 1.1417(5) 0.4291(6) 0.4715(3) 0.104 Uiso 1 d R .
H35C H 1.1730(5) 0.3599(6) 0.4150(3) 0.104 Uiso 1 d R .
C36 C 0.9393(4) 0.2345(4) 0.1508(2) 0.0359(12) Uani 1 d . .
C37 C 0.8822(4) 0.1483(5) 0.1182(3) 0.050(2) Uani 1 d . .
H37A H 0.8890(4) 0.0773(5) 0.1390(3) 0.074 Uiso 1 calc R .
H37B H 0.8961(4) 0.1409(5) 0.0752(3) 0.074 Uiso 1 calc R .
H37C H 0.8257(4) 0.1725(5) 0.1200(3) 0.074 Uiso 1 calc R .
C38 C 0.9257(6) 0.3446(6) 0.1159(3) 0.068(2) Uani 1 d . .
H38A H 0.9607(6) 0.4013(6) 0.1351(3) 0.102 Uiso 1 calc R .
H38B H 0.8687(6) 0.3667(6) 0.1176(3) 0.102 Uiso 1 calc R .
H38C H 0.9392(6) 0.3351(6) 0.0728(3) 0.102 Uiso 1 calc R .
C39 C 1.0294(4) 0.1954(7) 0.1436(3) 0.063(2) Uani 1 d . .
H39A H 1.0385(4) 0.1259(7) 0.1656(3) 0.094 Uiso 1 calc R .
H39B H 1.0670(4) 0.2511(7) 0.1609(3) 0.094 Uiso 1 calc R .
H39C H 1.0389(4) 0.1850(7) 0.0999(3) 0.094 Uiso 1 calc R .
N40 N 0.3008(10) 0.2843(9) 0.0836(7) 0.185(6) Uani 1 d . .
C41 C 0.2879(7) 0.1976(8) 0.0986(5) 0.091(3) Uani 1 d . .
C42 C 0.2719(8) 0.0872(9) 0.1162(6) 0.121(4) Uani 1 d . .
H42A H 0.2142(8) 0.0795(9) 0.1243(6) 0.182 Uiso 1 d R .
H42B H 0.3050(8) 0.0689(9) 0.1534(6) 0.182 Uiso 1 d R .
H42C H 0.2854(8) 0.0375(9) 0.0828(6) 0.182 Uiso 1 d R .

loop_
_atom_type_symbol
_atom_type_description
_atom_type_scat_dispersion_real
_atom_type_scat_dispersion_imag
_atom_type_scat_source
C C 0.0033 0.0016 'International Tables Vol C Tables 4.2.6.8 and 6.1.1.4'
H H 0.0000 0.0000 'International Tables Vol C Tables 4.2.6.8 and 6.1.1.4'
N N 0.0061 0.0033 'International Tables Vol C Tables 4.2.6.8 and 6.1.1.4'
O O 0.0106 0.0060 'International Tables Vol C Tables 4.2.6.8 and 6.1.1.4'
Cl Cl 0.1484 0.1585 'International Tables Vol C Tables 4.2.6.8 and 6.1.1.4'
Cr Cr 0.3209 0.6236 'International Tables Vol C Tables 4.2.6.8 and 6.1.1.4'

loop_
_geom_angle_atom_site_label_1
_geom_angle_atom_site_label_2
_geom_angle_atom_site_label_3
_geom_angle
_geom_angle_site_symmetry_1
_geom_angle_site_symmetry_3
_geom_angle_publ_flag
O2 Cr1 O1 79.93(14) . . ?
O2 Cr1 N3 87.2(2) . . ?
O1 Cr1 N3 165.9(2) . . ?
O2 Cr1 N1 157.5(2) . . ?
O1 Cr1 N1 91.4(2) . . ?
N3 Cr1 N1 102.7(2) . . ?
O2 Cr1 Cl1 83.08(11) . . ?
O1 Cr1 Cl1 81.23(11) . . ?
N3 Cr1 Cl1 91.54(12) . . ?
N1 Cr1 Cl1 116.35(14) . . ?
O2 Cr1 Cr2 44.18(10) . . ?
O1 Cr1 Cr2 44.16(10) . . ?
N3 Cr1 Cr2 121.80(12) . . ?
N1 Cr1 Cr2 134.78(12) . . ?
Cl1 Cr1 Cr2 59.12(4) . . ?
O1 Cr2 O2 78.15(13) . . ?
O1 Cr2 N2 90.7(2) . . ?
O2 Cr2 N2 160.8(2) . . ?
O1 Cr2 Cl2 174.44(11) . . ?
O2 Cr2 Cl2 99.07(10) . . ?
N2 Cr2 Cl2 93.29(14) . . ?
O1 Cr2 Cl1 80.50(11) . . ?
O2 Cr2 Cl1 81.73(11) . . ?
N2 Cr2 Cl1 112.0(2) . . ?
Cl2 Cr2 Cl1 94.37(6) . . ?
O1 Cr2 Cr1 43.60(9) . . ?
O2 Cr2 Cr1 42.67(10) . . ?
N2 Cr2 Cr1 132.66(15) . . ?
Cl2 Cr2 Cr1 131.55(5) . . ?
Cl1 Cr2 Cr1 58.58(4) . . ?
Cr1 Cl1 Cr2 62.30(4) . . ?
C7 O1 Cr1 124.0(3) . . ?
C7 O1 Cr2 123.9(3) . . ?
Cr1 O1 Cr2 92.24(13) . . ?
C27 O2 Cr1 125.8(3) . . ?
C27 O2 Cr2 137.6(3) . . ?
Cr1 O2 Cr2 93.14(15) . . ?
C5 N1 C1 117.9(5) . . ?
C5 N1 Cr1 116.5(4) . . ?
C1 N1 Cr1 125.4(4) . . ?
C9 N2 C13 119.0(6) . . ?
C9 N2 Cr2 115.7(4) . . ?
C13 N2 Cr2 125.0(5) . . ?
C21 N3 C25 119.1(5) . . ?
C21 N3 Cr1 123.9(4) . . ?
C25 N3 Cr1 116.2(3) . . ?
C33 N4 C29 118.1(5) . . ?
N1 C1 C2 122.1(6) . . ?
N1 C1 C14 119.3(5) . . ?
C2 C1 C14 118.6(6) . . ?
C3 C2 C1 118.5(6) . . ?
C4 C3 C2 119.8(6) . . ?
C3 C4 C5 119.8(6) . . ?
N1 C5 C4 121.8(6) . . ?
N1 C5 C6 117.4(5) . . ?
C4 C5 C6 120.8(6) . . ?
C5 C6 C7 118.9(5) . . ?
O1 C7 C6 109.1(4) . . ?
O1 C7 C8 109.5(5) . . ?
C6 C7 C8 99.6(5) . . ?
O1 C7 C16 108.3(5) . . ?
C6 C7 C16 115.2(5) . . ?
C8 C7 C16 114.8(5) . . ?
C9 C8 C7 120.4(6) . . ?
N2 C9 C10 122.5(7) . . ?
N2 C9 C8 119.0(5) . . ?
C10 C9 C8 118.6(7) . . ?
C9 C10 C11 117.8(9) . . ?
C12 C11 C10 119.9(8) . . ?
C11 C12 C13 120.7(8) . . ?
N2 C13 C12 119.5(8) . . ?
N2 C13 C15 120.6(6) . . ?
C12 C13 C15 119.7(7) . . ?
C19 C16 C18 108.6(6) . . ?
C19 C16 C17 105.3(6) . . ?
C18 C16 C17 108.6(6) . . ?
C19 C16 C7 111.3(5) . . ?
C18 C16 C7 111.1(6) . . ?
C17 C16 C7 111.6(5) . . ?
N3 C21 C22 120.9(6) . . ?
N3 C21 C34 117.9(5) . . ?
C22 C21 C34 121.2(6) . . ?
C23 C22 C21 120.0(6) . . ?
C24 C23 C22 118.9(6) . . ?
C23 C24 C25 119.8(7) . . ?
N3 C25 C24 121.2(5) . . ?
N3 C25 C26 119.2(4) . . ?
C24 C25 C26 119.6(5) . . ?
C25 C26 C27 117.6(4) . . ?
O2 C27 C28 110.5(4) . . ?
O2 C27 C26 107.8(4) . . ?
C28 C27 C26 110.3(4) . . ?
O2 C27 C36 110.4(4) . . ?
C28 C27 C36 110.5(4) . . ?
C26 C27 C36 107.3(4) . . ?
C29 C28 C27 117.2(4) . . ?
N4 C29 C30 122.0(5) . . ?
N4 C29 C28 115.1(5) . . ?
C30 C29 C28 122.8(5) . . ?
C31 C30 C29 118.9(6) . . ?
C32 C31 C30 118.4(6) . . ?
C33 C32 C31 119.8(5) . . ?
N4 C33 C32 122.6(6) . . ?
N4 C33 C35 116.1(6) . . ?
C32 C33 C35 121.4(6) . . ?
C38 C36 C37 106.9(5) . . ?
C38 C36 C39 109.0(6) . . ?
C37 C36 C39 107.6(5) . . ?
C38 C36 C27 110.4(5) . . ?
C37 C36 C27 110.7(5) . . ?
C39 C36 C27 112.1(4) . . ?
N40 C41 C42 178.6(14) . . ?

loop_
_geom_bond_atom_site_label_1
_geom_bond_atom_site_label_2
_geom_bond_distance
_geom_bond_site_symmetry_2
_geom_bond_publ_flag
Cr1 O2 1.981(3) . ?
Cr1 O1 2.014(3) . ?
Cr1 N3 2.134(4) . ?
Cr1 N1 2.163(4) . ?
Cr1 Cl1 2.813(2) . ?
Cr1 Cr2 2.9185(12) . ?
Cr2 O1 2.035(4) . ?
Cr2 O2 2.037(3) . ?
Cr2 N2 2.171(5) . ?
Cr2 Cl2 2.361(2) . ?
Cr2 Cl1 2.829(2) . ?
O1 C7 1.426(7) . ?
O2 C27 1.414(6) . ?
N1 C5 1.353(8) . ?
N1 C1 1.360(7) . ?
N2 C9 1.348(9) . ?
N2 C13 1.376(8) . ?
N3 C21 1.346(7) . ?
N3 C25 1.356(7) . ?
N4 C33 1.348(7) . ?
N4 C29 1.350(7) . ?
C1 C2 1.394(8) . ?
C1 C14 1.486(8) . ?
C2 C3 1.384(10) . ?
C3 C4 1.355(10) . ?
C4 C5 1.393(9) . ?
C5 C6 1.510(8) . ?
C6 C7 1.562(9) . ?
C7 C8 1.563(8) . ?
C7 C16 1.582(8) . ?
C8 C9 1.503(9) . ?
C9 C10 1.385(9) . ?
C10 C11 1.393(12) . ?
C11 C12 1.354(13) . ?
C12 C13 1.388(10) . ?
C13 C15 1.476(11) . ?
C16 C19 1.522(10) . ?
C16 C18 1.528(9) . ?
C16 C17 1.528(9) . ?
C21 C22 1.390(9) . ?
C21 C34 1.498(10) . ?
C22 C23 1.381(11) . ?
C23 C24 1.357(9) . ?
C24 C25 1.394(7) . ?
C25 C26 1.502(8) . ?
C26 C27 1.568(7) . ?
C27 C28 1.535(6) . ?
C27 C36 1.580(7) . ?
C28 C29 1.510(7) . ?
C29 C30 1.391(8) . ?
C30 C31 1.388(8) . ?
C31 C32 1.383(9) . ?
C32 C33 1.366(10) . ?
C33 C35 1.499(9) . ?
C36 C38 1.521(8) . ?
C36 C37 1.525(7) . ?
C36 C39 1.544(9) . ?
N40 C41 1.105(13) . ?
C41 C42 1.398(13) . ?

loop_
_cod_changelog_entry_id
_cod_changelog_entry_author
_cod_changelog_entry_date
_cod_changelog_entry_text
1 'Vaitkus, Antanas' 2025-01-07T10:25:45+02:00 'Updated bibliographic information.'
